data_8101406
loop_
_publ_author_name
'Hauptmann, Ralf'
'Lackmann, J\"org'
'Henkel, Gerald'

_publ_section_title
;
Crystal structure of tetraethylammonium anti-bis(\m-cyclohexane-
thiolato)-tetrakis(cyclohexanethiolato)diiron(II)--tetrakismethanol, 
[(C~2~H~5~)~4~N]~2~[Fe~2~(SC~6~H~11~)~6~] &#x00B7; 4CH~3~OH
;
_journal_issue 1
_journal_name_full 'Zeitschrift f\"ur Kristallographie - New Crystal Structures'
_journal_page_first 132
_journal_page_last 134
_journal_volume 214
_journal_year 1999
_chemical_formula_moiety '[(CH~3~)~4~N]~2~[Fe~2~(SC~6~H~11~)~6~]^.^4CH~3~OH'
_chemical_formula_structural '[(C H3)4 N]2[Fe2(S C6 H11)6]^.^4C H3 O H'
_chemical_formula_sum 'C56 H122 Fe2 N2 O4 S6'
_chemical_formula_weight 1191.62
_space_group_IT_number 14
_symmetry_cell_setting monoclinic
_symmetry_space_group_name_Hall '-P 2yn'
_symmetry_space_group_name_H-M 'P 1 21/n 1'
_cell_angle_alpha 90.00
_cell_angle_beta 100.67(3)
_cell_angle_gamma 90.00
_cell_formula_units_Z 2
_cell_length_a 15.371(6)
_cell_length_b 13.422(5)
_cell_length_c 16.751(6)
_cell_measurement_temperature 150
_cell_volume 3396(2)
_exptl_crystal_density_diffrn 1.165
_refine_ls_R_factor_obs 0.0692
_refine_ls_wR_factor_obs 0.1558
_cod_original_sg_symbol_H-M 'P 21/n'
_cod_database_code 8101406

loop_
_symmetry_equiv_pos_as_xyz
'x, y, z'
'-x+1/2, y+1/2, -z+1/2'
'-x, -y, -z'
'x-1/2, -y-1/2, z-1/2'

loop_
_atom_site_aniso_label
_atom_site_aniso_U_11
_atom_site_aniso_U_22
_atom_site_aniso_U_33
_atom_site_aniso_U_23
_atom_site_aniso_U_13
_atom_site_aniso_U_12
Fe 0.0292(3) 0.0190(3) 0.0311(3) -0.0006(3) 0.0126(2) 0.0015(2)
S1 0.0285(6) 0.0260(5) 0.0456(7) -0.0002(5) 0.0135(5) -0.0003(4)
S2 0.0348(6) 0.0253(5) 0.0331(6) -0.0011(4) 0.0104(5) -0.0006(4)
S3 0.0308(6) 0.0197(5) 0.0326(6) 0.0014(4) 0.0122(4) 0.0020(4)
C1 0.036(3) 0.026(2) 0.047(3) -0.011(2) 0.005(2) 0.0040(19)
C2 0.051(3) 0.057(4) 0.065(4) -0.018(3) 0.015(3) 0.021(3)
C3 0.073(5) 0.068(4) 0.081(5) -0.034(4) -0.006(4) 0.038(4)
C4 0.063(4) 0.039(3) 0.111(6) -0.021(4) -0.024(4) 0.021(3)
C5 0.072(4) 0.029(3) 0.080(5) 0.005(3) -0.013(4) 0.006(3)
C6 0.057(3) 0.030(3) 0.053(3) -0.001(2) 0.009(3) 0.007(2)
C7 0.050(3) 0.030(2) 0.036(3) 0.001(2) 0.013(2) 0.004(2)
C8 0.039(3) 0.039(3) 0.042(3) 0.003(2) 0.015(2) 0.007(2)
C9 0.083(4) 0.041(3) 0.044(3) -0.001(2) 0.031(3) 0.001(3)
C10 0.081(5) 0.060(4) 0.060(4) -0.002(3) 0.042(4) -0.013(3)
C11 0.077(4) 0.034(3) 0.039(3) 0.004(2) 0.012(3) -0.005(3)
C12 0.068(4) 0.034(3) 0.047(3) 0.000(2) 0.026(3) 0.000(3)
C13 0.037(2) 0.0183(19) 0.036(2) 0.0036(18) 0.016(2) -0.0008(17)
C14 0.046(3) 0.035(3) 0.038(3) -0.002(2) 0.020(2) -0.001(2)
C15 0.057(4) 0.046(3) 0.068(4) -0.004(3) 0.040(3) -0.012(3)
C16 0.054(3) 0.034(3) 0.075(4) 0.005(3) 0.033(3) -0.008(2)
C17 0.062(4) 0.028(3) 0.056(3) -0.003(2) 0.018(3) -0.007(2)
C18 0.059(3) 0.024(2) 0.039(3) 0.000(2) 0.026(2) -0.003(2)
N 0.0305(19) 0.034(2) 0.0249(18) 0.0005(15) 0.0038(15) 0.0009(16)
C19 0.044(3) 0.045(3) 0.033(3) 0.004(2) 0.005(2) 0.008(2)
C20 0.075(4) 0.053(4) 0.057(4) 0.021(3) 0.013(3) -0.005(3)
C21 0.025(2) 0.040(3) 0.045(3) 0.007(2) 0.001(2) -0.002(2)
C22 0.036(3) 0.063(4) 0.061(4) 0.000(3) 0.014(3) 0.014(3)
C23 0.027(2) 0.037(3) 0.037(3) -0.007(2) 0.0021(19) -0.0005(19)
C24 0.035(3) 0.038(3) 0.051(3) 0.001(2) 0.012(2) -0.007(2)
C25 0.067(4) 0.034(3) 0.036(3) -0.008(2) 0.010(3) -0.006(3)
C26 0.092(5) 0.055(4) 0.059(4) -0.014(3) 0.027(4) 0.026(4)
O1 0.060(2) 0.0308(18) 0.053(2) -0.0071(16) 0.0009(19) -0.0018(17)
C27 0.069(4) 0.040(3) 0.049(3) -0.011(3) 0.006(3) 0.012(3)
O2 0.047(2) 0.100(4) 0.051(2) 0.014(2) 0.0060(19) -0.030(2)
C28 0.042(3) 0.071(4) 0.049(3) 0.001(3) 0.018(3) 0.004(3)

loop_
_atom_site_label
_atom_site_type_symbol
_atom_site_fract_x
_atom_site_fract_y
_atom_site_fract_z
_atom_site_U_iso_or_equiv
_atom_site_thermal_displace_type
_atom_site_occupancy
_atom_site_symmetry_multiplicity
_atom_site_calc_flag
_atom_site_refinement_flags
_atom_site_disorder_assembly
_atom_site_disorder_group
Fe Fe 0.46945(4) 0.06634(4) 0.06107(4) 0.02554(17) Uani 1 4 d . . .
S1 S 0.32148(7) 0.08466(8) 0.06623(8) 0.0325(3) Uani 1 4 d . . .
S2 S 0.56093(8) 0.16567(8) 0.15389(7) 0.0305(3) Uani 1 4 d . . .
S3 S 0.48827(7) 0.10322(7) -0.07328(7) 0.0269(2) Uani 1 4 d . . .
C1 C 0.3054(3) 0.2208(3) 0.0580(3) 0.0365(11) Uani 1 4 d . . .
H1A H 0.3604 0.2515 0.0821 0.062(2) Uiso 1 4 d R . .
C2 C 0.2377(4) 0.2547(5) 0.1064(4) 0.0568(16) Uani 1 4 d . . .
H2A H 0.2549 0.2338 0.1619 0.062(2) Uiso 1 4 d R . .
H2B H 0.1822 0.2237 0.0843 0.062(2) Uiso 1 4 d R . .
C3 C 0.2264(5) 0.3676(5) 0.1012(4) 0.077(2) Uani 1 4 d . . .
H3A H 0.2805 0.3983 0.1276 0.062(2) Uiso 1 4 d R . .
H3B H 0.1803 0.3873 0.1294 0.062(2) Uiso 1 4 d R . .
C4 C 0.2044(5) 0.4025(5) 0.0145(5) 0.076(2) Uani 1 4 d . . .
H4A H 0.2012 0.4739 0.0132 0.062(2) Uiso 1 4 d R . .
H4B H 0.1474 0.3769 -0.0100 0.062(2) Uiso 1 4 d R . .
C5 C 0.2711(5) 0.3681(4) -0.0343(4) 0.0638(18) Uani 1 4 d . . .
H5A H 0.3267 0.3998 -0.0138 0.062(2) Uiso 1 4 d R . .
H5B H 0.2528 0.3874 -0.0901 0.062(2) Uiso 1 4 d R . .
C6 C 0.2838(4) 0.2554(4) -0.0289(3) 0.0467(13) Uani 1 4 d . . .
H6A H 0.2301 0.2233 -0.0549 0.062(2) Uiso 1 4 d R . .
H6B H 0.3303 0.2357 -0.0568 0.062(2) Uiso 1 4 d R . .
C7 C 0.5423(4) 0.1414(4) 0.2567(3) 0.0382(11) Uani 1 4 d . . .
H7A H 0.5969 0.1549 0.2933 0.062(2) Uiso 1 4 d R . .
C8 C 0.4735(3) 0.2128(4) 0.2797(3) 0.0392(11) Uani 1 4 d . . .
H8A H 0.4186 0.2032 0.2427 0.062(2) Uiso 1 4 d R . .
H8B H 0.4926 0.2802 0.2743 0.062(2) Uiso 1 4 d R . .
C9 C 0.4591(5) 0.1941(4) 0.3653(3) 0.0537(15) Uani 1 4 d . . .
H9A H 0.4125 0.2364 0.3765 0.062(2) Uiso 1 4 d R . .
H9B H 0.5123 0.2112 0.4026 0.062(2) Uiso 1 4 d R . .
C10 C 0.4370(5) 0.0884(5) 0.3795(4) 0.0634(18) Uani 1 4 d . . .
H10A H 0.3800 0.0743 0.3471 0.062(2) Uiso 1 4 d R . .
H10B H 0.4328 0.0787 0.4354 0.062(2) Uiso 1 4 d R . .
C11 C 0.5017(4) 0.0153(4) 0.3559(3) 0.0499(14) Uani 1 4 d . . .
H11A H 0.4805 -0.0516 0.3591 0.062(2) Uiso 1 4 d R . .
H11B H 0.5565 0.0216 0.3939 0.062(2) Uiso 1 4 d R . .
C12 C 0.5188(4) 0.0356(4) 0.2703(3) 0.0474(14) Uani 1 4 d . . .
H12A H 0.5658 -0.0066 0.2596 0.062(2) Uiso 1 4 d R . .
H12B H 0.4663 0.0190 0.2319 0.062(2) Uiso 1 4 d R . .
C13 C 0.5887(3) 0.1782(3) -0.0676(3) 0.0293(10) Uani 1 4 d . . .
H13A H 0.6351 0.1497 -0.0279 0.062(2) Uiso 1 4 d R . .
C14 C 0.6195(3) 0.1797(4) -0.1483(3) 0.0382(11) Uani 1 4 d . . .
H14A H 0.5720 0.2051 -0.1885 0.062(2) Uiso 1 4 d R . .
H14B H 0.6328 0.1133 -0.1636 0.062(2) Uiso 1 4 d R . .
C15 C 0.6997(4) 0.2476(4) -0.1448(4) 0.0534(15) Uani 1 4 d . . .
H15A H 0.7172 0.2495 -0.1969 0.062(2) Uiso 1 4 d R . .
H15B H 0.7478 0.2199 -0.1064 0.062(2) Uiso 1 4 d R . .
C16 C 0.6816(4) 0.3521(4) -0.1179(4) 0.0516(15) Uani 1 4 d . . .
H16A H 0.6355 0.3810 -0.1577 0.062(2) Uiso 1 4 d R . .
H16B H 0.7337 0.3924 -0.1148 0.062(2) Uiso 1 4 d R . .
C17 C 0.6516(4) 0.3506(4) -0.0368(3) 0.0476(13) Uani 1 4 d . . .
H17A H 0.6377 0.4170 -0.0219 0.062(2) Uiso 1 4 d R . .
H17B H 0.6989 0.3257 0.0038 0.062(2) Uiso 1 4 d R . .
C18 C 0.5715(4) 0.2835(3) -0.0399(3) 0.0384(12) Uani 1 4 d . . .
H18A H 0.5540 0.2809 0.0122 0.062(2) Uiso 1 4 d R . .
H18B H 0.5233 0.3107 -0.0784 0.062(2) Uiso 1 4 d R . .
N N 0.6346(2) 0.5928(3) 0.3512(2) 0.0298(8) Uani 1 4 d . . .
C19 C 0.6202(3) 0.6434(4) 0.2698(3) 0.0408(12) Uani 1 4 d . . .
H19A H 0.5598 0.6656 0.2575 0.062(2) Uiso 1 4 d R . .
H19B H 0.6283 0.5956 0.2292 0.062(2) Uiso 1 4 d R . .
C20 C 0.6791(5) 0.7329(5) 0.2627(4) 0.0616(17) Uani 1 4 d . . .
H20A H 0.6654 0.7614 0.2092 0.062(2) Uiso 1 4 d R . .
H20B H 0.6704 0.7820 0.3021 0.062(2) Uiso 1 4 d R . .
H20C H 0.7397 0.7112 0.2734 0.062(2) Uiso 1 4 d R . .
C21 C 0.7277(3) 0.5507(4) 0.3726(3) 0.0373(11) Uani 1 4 d . . .
H21A H 0.7342 0.5204 0.4254 0.062(2) Uiso 1 4 d R . .
H21B H 0.7693 0.6045 0.3765 0.062(2) Uiso 1 4 d R . .
C22 C 0.7504(4) 0.4737(5) 0.3150(4) 0.0524(15) Uani 1 4 d . . .
H22A H 0.8099 0.4508 0.3336 0.062(2) Uiso 1 4 d R . .
H22B H 0.7104 0.4183 0.3117 0.062(2) Uiso 1 4 d R . .
H22C H 0.7459 0.5035 0.2623 0.062(2) Uiso 1 4 d R . .
C23 C 0.5658(3) 0.5100(4) 0.3449(3) 0.0341(10) Uani 1 4 d . . .
H23A H 0.5728 0.4669 0.3007 0.062(2) Uiso 1 4 d R . .
H23B H 0.5077 0.5388 0.3323 0.062(2) Uiso 1 4 d R . .
C24 C 0.5722(3) 0.4471(4) 0.4201(3) 0.0410(12) Uani 1 4 d . . .
H24A H 0.5276 0.3961 0.4124 0.062(2) Uiso 1 4 d R . .
H24B H 0.6298 0.4168 0.4324 0.062(2) Uiso 1 4 d R . .
H24C H 0.5640 0.4894 0.4643 0.062(2) Uiso 1 4 d R . .
C25 C 0.6243(4) 0.6645(4) 0.4186(3) 0.0456(13) Uani 1 4 d . . .
H25A H 0.6692 0.7149 0.4221 0.062(2) Uiso 1 4 d R . .
H25B H 0.6342 0.6287 0.4691 0.062(2) Uiso 1 4 d R . .
C26 C 0.5351(5) 0.7141(5) 0.4093(4) 0.0672(19) Uani 1 4 d . . .
H26A H 0.5330 0.7583 0.4540 0.062(2) Uiso 1 4 d R . .
H26B H 0.5253 0.7513 0.3595 0.062(2) Uiso 1 4 d R . .
H26C H 0.4899 0.6642 0.4071 0.062(2) Uiso 1 4 d R . .
O1 O 0.5845(3) 0.4047(3) 0.1645(2) 0.0491(9) Uani 1 4 d . . .
H30 H 0.5812 0.3415 0.1633 0.062(2) Uiso 1 4 d R . .
C27 C 0.5070(4) 0.4424(4) 0.1198(4) 0.0531(14) Uani 1 4 d . . .
H27C H 0.5161 0.4715 0.0696 0.062(2) Uiso 1 4 d R . .
H27A H 0.4852 0.4897 0.1543 0.062(2) Uiso 1 4 d R . .
H27B H 0.4651 0.3888 0.1115 0.062(2) Uiso 1 4 d R . .
O2 O 0.1509(3) -0.0183(4) 0.1133(3) 0.0661(13) Uani 1 4 d . . .
H31 H 0.1940 0.0093 0.0967 0.062(2) Uiso 1 4 d R . .
C28 C 0.1747(4) -0.0331(5) 0.1968(3) 0.0529(15) Uani 1 4 d . . .
H28C H 0.2263 -0.0746 0.2090 0.062(2) Uiso 1 4 d R . .
H28A H 0.1262 -0.0635 0.2165 0.062(2) Uiso 1 4 d R . .
H28B H 0.1860 0.0304 0.2230 0.062(2) Uiso 1 4 d R . .

loop_
_geom_bond_atom_site_label_1
_geom_bond_atom_site_label_2
_geom_bond_distance
_geom_bond_site_symmetry_2
_geom_bond_publ_flag
Fe S1 2.3052(15) . yes
Fe S2 2.3157(14) . yes
Fe S3 2.3652(14) 3_655 yes
Fe S3 2.3737(14) . yes
S1 C1 1.846(5) . no
S2 C7 1.827(5) . no
S3 C13 1.831(4) . no
S3 Fe 2.3652(14) 3_655 no
C1 C2 1.503(7) . no
C1 C6 1.506(7) . no
C2 C3 1.525(9) . no
C3 C4 1.503(10) . no
C4 C5 1.498(10) . no
C5 C6 1.526(7) . no
C7 C12 1.492(7) . no
C7 C8 1.529(6) . no
C8 C9 1.511(7) . no
C9 C10 1.489(8) . no
C10 C11 1.501(8) . no
C11 C12 1.530(7) . no
C13 C14 1.513(6) . no
C13 C18 1.526(6) . no
C14 C15 1.525(7) . no
C15 C16 1.515(8) . no
C16 C17 1.514(8) . no
C17 C18 1.518(7) . no
N C19 1.503(6) . no
N C25 1.514(6) . no
N C21 1.518(6) . no
N C23 1.525(6) . no
C19 C20 1.522(8) . no
C21 C22 1.499(7) . no
C23 C24 1.505(7) . no
C25 C26 1.506(8) . no
O1 C27 1.380(6) . no
O2 C28 1.393(7) . no
